data_2020930
loop_
_publ_author_name
'Chen, Jing-Min'
'Zhou, Qian-Kun'
'Hou, Yi-Xuan'
'Liu, Dong'

_publ_section_title
;
 Construction and photocatalytic properties of two metal-mediated
 coordination polymers based on benzene-1,3,5-tricarboxylic acid and
 <i>trans</i>-1-(pyridin-3-yl)-2-(pyridin-4-yl)ethene
;
_journal_coeditor_code QS3065
_journal_issue 11
_journal_name_full 'Acta Crystallographica Section C'
_journal_page_first 1017
_journal_page_last 1023
_journal_paper_doi 10.1107/S2053229617013444
_journal_volume 73
_journal_year 2017
_chemical_formula_iupac '[Ag (C9 H5 O6) (C12 H10 N2)]'
_chemical_formula_moiety 'C21 H15 Ag N2 O6'
_chemical_formula_sum 'C21 H15 Ag N2 O6'
_chemical_formula_weight 499.22
_chemical_name_systematic
<i>catena</i>-Poly[[(3,5-dicarboxybenzene-1-carboxylato-\k<i>O</i>^1^)silver(I)]-\m-<i>trans</i>-1-(pyridin-3-yl)-2-(pyridin-4-yl)ethene-\k^2^<i>N</i>:<i>N</i>']
_space_group_crystal_system monoclinic
_space_group_IT_number 14
_space_group_name_Hall '-P 2yn'
_space_group_name_H-M_alt 'P 1 21/n 1'
_symmetry_space_group_name_Hall '-P 2yn'
_symmetry_space_group_name_H-M 'P 1 21/n 1'
_atom_sites_solution_hydrogens geom
_audit_creation_method SHELXL-2014/7
_cell_angle_alpha 90
_cell_angle_beta 100.95(3)
_cell_angle_gamma 90
_cell_formula_units_Z 4
_cell_length_a 8.4981(17)
_cell_length_b 17.669(4)
_cell_length_c 12.658(3)
_cell_measurement_reflns_used 33713
_cell_measurement_temperature 223(2)
_cell_measurement_theta_max 27.59
_cell_measurement_theta_min 3.052
_cell_volume 1866.0(7)
_computing_cell_refinement
;
SMART (Bruker, 2001)
;
_computing_data_collection
;
SMART (Bruker, 2001)
;
_computing_data_reduction
;
SAINT-Plus (Bruker, 2009)
;
_computing_molecular_graphics
;
DIAMOND (Brandenburg, 2010)
;
_computing_publication_material
;
publCIF (Westrip, 2010)
;
_computing_structure_refinement
;
SHELXL2014 (Sheldrick, 2015b)
;
_computing_structure_solution
;
SHELXT (Sheldrick, 2015a)
;
_diffrn_ambient_temperature 223(2)
_diffrn_measured_fraction_theta_full 0.995
_diffrn_measured_fraction_theta_max 0.994
_diffrn_measurement_device_type 'Bruker SMART CCD area detector'
_diffrn_measurement_method 'phi and omega scans'
_diffrn_radiation_type MoK\a
_diffrn_radiation_wavelength 0.71073
_diffrn_reflns_av_R_equivalents 0.0218
_diffrn_reflns_limit_h_max 11
_diffrn_reflns_limit_h_min -11
_diffrn_reflns_limit_k_max 22
_diffrn_reflns_limit_k_min -22
_diffrn_reflns_limit_l_max 16
_diffrn_reflns_limit_l_min -16
_diffrn_reflns_number 33713
_diffrn_reflns_theta_full 25.242
_diffrn_reflns_theta_max 27.586
_diffrn_reflns_theta_min 2.829
_exptl_absorpt_coefficient_mu 1.124
_exptl_absorpt_correction_T_max 0.921
_exptl_absorpt_correction_T_min 0.853
_exptl_absorpt_correction_type multi-scan
_exptl_absorpt_process_details
;
(SADABS; Bruker, 2008)
;
_exptl_crystal_colour colorless
_exptl_crystal_density_diffrn 1.777
_exptl_crystal_description block
_exptl_crystal_F_000 1000
_exptl_crystal_size_max 0.130
_exptl_crystal_size_mid 0.120
_exptl_crystal_size_min 0.080
_refine_diff_density_max 0.353
_refine_diff_density_min -1.027
_refine_ls_extinction_method none
_refine_ls_goodness_of_fit_ref 1.080
_refine_ls_hydrogen_treatment constr
_refine_ls_matrix_type full
_refine_ls_number_parameters 271
_refine_ls_number_reflns 4283
_refine_ls_number_restraints 0
_refine_ls_restrained_S_all 1.080
_refine_ls_R_factor_all 0.0314
_refine_ls_R_factor_gt 0.0267
_refine_ls_shift/su_max 0.002
_refine_ls_shift/su_mean 0.000
_refine_ls_structure_factor_coef Fsqd
_refine_ls_weighting_details 'w=1/[\s^2^(Fo^2^)+(0.0330P)^2^+1.3733P] where P=(Fo^2^+2Fc^2^)/3'
_refine_ls_weighting_scheme calc
_refine_ls_wR_factor_gt 0.0667
_refine_ls_wR_factor_ref 0.0692
_reflns_number_gt 3868
_reflns_number_total 4283
_reflns_threshold_expression 'I > 2\s(I)'
_cod_data_source_file qs3065sup1.cif
_cod_data_source_block I
_cod_database_code 2020930
_shelx_space_group_comment
;
The symmetry employed for this shelxl refinement is uniquely defined
by the following loop, which should always be used as a source of
symmetry information in preference to the above space-group names.
They are only intended as comments.
;
_shelx_estimated_absorpt_t_min 0.868
_shelx_estimated_absorpt_t_max 0.915

loop_
_space_group_symop_operation_xyz
'x, y, z'
'-x+1/2, y+1/2, -z+1/2'
'-x, -y, -z'
'x-1/2, -y-1/2, z-1/2'

loop_
_atom_site_type_symbol
_atom_site_label
_atom_site_fract_x
_atom_site_fract_y
_atom_site_fract_z
_atom_site_U_iso_or_equiv
_atom_site_adp_type
_atom_site_calc_flag
_atom_site_occupancy
Ag Ag1 0.69242(2) 0.51125(2) 0.34059(2) 0.03833(7) Uani d 1
N N1 0.8462(2) 0.55750(9) 0.49490(13) 0.0292(3) Uani d 1
N N2 0.7333(2) 0.54826(11) 1.17663(14) 0.0396(4) Uani d 1
O O1 0.4231(2) 0.59315(10) 0.30877(13) 0.0457(4) Uani d 1
O O2 0.30027(18) 0.66664(9) 0.41052(11) 0.0369(3) Uani d 1
H H2 0.3415 0.6367 0.4584 0.055 Uiso calc 1
O O3 -0.06608(17) 0.90519(8) 0.08239(10) 0.0298(3) Uani d 1
O O4 -0.03971(19) 0.87945(9) 0.25531(11) 0.0368(3) Uani d 1
O O5 0.4297(2) 0.67765(10) -0.06143(12) 0.0429(4) Uani d 1
H H5 0.4512 0.6738 -0.1225 0.064 Uiso calc 1
O O6 0.2343(2) 0.75224(11) -0.14626(12) 0.0507(4) Uani d 1
C C1 0.9646(2) 0.60664(12) 0.49016(16) 0.0315(4) Uani d 1
H H1 0.9877 0.6187 0.4224 0.038 Uiso calc 1
C C2 1.0544(2) 0.64051(13) 0.58011(17) 0.0347(4) Uani d 1
H H2A 1.1363 0.6749 0.5732 0.042 Uiso calc 1
C C3 1.0224(2) 0.62323(13) 0.68003(17) 0.0355(4) Uani d 1
H H3 1.0832 0.6452 0.7423 0.043 Uiso calc 1
C C4 0.8991(2) 0.57287(12) 0.68796(15) 0.0301(4) Uani d 1
C C5 0.8154(2) 0.54115(11) 0.59242(15) 0.0283(4) Uani d 1
H H5A 0.7330 0.5065 0.5968 0.034 Uiso calc 1
C C6 0.8480(3) 0.55460(12) 0.78932(16) 0.0343(4) Uani d 1
H H6 0.7839 0.5114 0.7904 0.041 Uiso calc 1
C C7 0.8850(3) 0.59412(13) 0.87951(17) 0.0374(5) Uani d 1
H H7 0.9524 0.6363 0.8790 0.045 Uiso calc 1
C C8 0.8297(3) 0.57777(12) 0.98015(16) 0.0347(4) Uani d 1
C C9 0.8579(4) 0.62780(17) 1.0650(2) 0.0633(9) Uani d 1
H H9 0.9123 0.6734 1.0583 0.076 Uiso calc 1
C C10 0.8072(4) 0.61179(18) 1.1597(2) 0.0635(9) Uani d 1
H H10 0.8260 0.6479 1.2152 0.076 Uiso calc 1
C C11 0.7022(5) 0.50112(15) 1.0938(2) 0.0619(9) Uani d 1
H H11 0.6456 0.4565 1.1021 0.074 Uiso calc 1
C C12 0.7474(5) 0.51355(15) 0.9969(2) 0.0619(9) Uani d 1
H H12 0.7218 0.4777 0.9414 0.074 Uiso calc 1
C C13 0.2722(2) 0.69797(10) 0.22736(14) 0.0248(4) Uani d 1
C C14 0.1633(2) 0.75485(10) 0.23823(14) 0.0244(3) Uani d 1
H H14 0.1315 0.7621 0.3047 0.029 Uiso calc 1
C C15 0.1009(2) 0.80133(10) 0.15102(14) 0.0225(3) Uani d 1
C C16 0.1489(2) 0.78953(10) 0.05301(14) 0.0238(3) Uani d 1
H H16 0.1072 0.8203 -0.0063 0.029 Uiso calc 1
C C17 0.2580(2) 0.73257(10) 0.04198(14) 0.0248(4) Uani d 1
C C18 0.3207(2) 0.68716(11) 0.12920(15) 0.0269(4) Uani d 1
H H18 0.3956 0.6492 0.1222 0.032 Uiso calc 1
C C19 0.3409(2) 0.64724(11) 0.31878(15) 0.0279(4) Uani d 1
C C20 -0.0105(2) 0.86569(10) 0.16465(14) 0.0234(3) Uani d 1
C C21 0.3045(2) 0.72263(11) -0.06527(15) 0.0300(4) Uani d 1

loop_
_atom_site_aniso_label
_atom_site_aniso_U_11
_atom_site_aniso_U_22
_atom_site_aniso_U_33
_atom_site_aniso_U_12
_atom_site_aniso_U_13
_atom_site_aniso_U_23
Ag1 0.04604(11) 0.04309(11) 0.02635(10) -0.00776(7) 0.00806(7) 0.00118(6)
N1 0.0340(8) 0.0304(8) 0.0243(8) 0.0050(7) 0.0085(6) -0.0001(6)
N2 0.0510(11) 0.0422(10) 0.0279(9) -0.0100(8) 0.0131(8) -0.0007(7)
O1 0.0572(10) 0.0451(9) 0.0372(8) 0.0212(8) 0.0151(7) 0.0099(7)
O2 0.0447(8) 0.0464(9) 0.0209(7) 0.0120(7) 0.0090(6) 0.0085(6)
O3 0.0381(7) 0.0292(7) 0.0218(6) 0.0045(6) 0.0048(5) -0.0001(5)
O4 0.0484(9) 0.0415(8) 0.0253(7) 0.0106(7) 0.0188(6) 0.0026(6)
O5 0.0521(9) 0.0550(10) 0.0264(7) 0.0113(8) 0.0196(7) -0.0033(7)
O6 0.0723(11) 0.0596(11) 0.0218(7) 0.0168(9) 0.0134(7) 0.0032(7)
C1 0.0327(10) 0.0354(10) 0.0289(10) 0.0048(8) 0.0124(8) 0.0028(8)
C2 0.0273(9) 0.0409(11) 0.0378(11) -0.0004(8) 0.0109(8) 0.0001(9)
C3 0.0298(10) 0.0473(12) 0.0283(10) -0.0007(8) 0.0032(8) -0.0039(8)
C4 0.0325(10) 0.0338(10) 0.0246(9) 0.0063(8) 0.0071(7) 0.0021(7)
C5 0.0312(9) 0.0277(9) 0.0270(9) 0.0031(7) 0.0082(7) 0.0010(7)
C6 0.0386(11) 0.0387(11) 0.0263(10) 0.0000(8) 0.0077(8) 0.0024(8)
C7 0.0415(11) 0.0436(12) 0.0279(10) -0.0067(9) 0.0087(8) 0.0014(9)
C8 0.0404(11) 0.0390(11) 0.0254(10) -0.0050(9) 0.0080(8) 0.0004(8)
C9 0.101(2) 0.0590(16) 0.0361(13) -0.0464(16) 0.0282(14) -0.0135(11)
C10 0.104(2) 0.0579(17) 0.0341(13) -0.0398(16) 0.0269(14) -0.0175(11)
C11 0.104(2) 0.0483(15) 0.0395(14) -0.0359(15) 0.0303(15) -0.0083(11)
C12 0.113(3) 0.0451(14) 0.0342(13) -0.0337(15) 0.0302(15) -0.0141(10)
C13 0.0295(9) 0.0262(9) 0.0195(8) -0.0019(7) 0.0064(7) 0.0007(7)
C14 0.0292(9) 0.0275(9) 0.0180(8) -0.0031(7) 0.0078(7) -0.0012(6)
C15 0.0248(8) 0.0231(8) 0.0204(8) -0.0031(7) 0.0063(6) -0.0018(6)
C16 0.0287(9) 0.0258(9) 0.0175(8) -0.0047(7) 0.0058(6) 0.0004(6)
C17 0.0304(9) 0.0269(9) 0.0186(8) -0.0048(7) 0.0082(7) -0.0029(6)
C18 0.0305(9) 0.0275(9) 0.0247(9) 0.0006(7) 0.0100(7) -0.0016(7)
C19 0.0277(9) 0.0311(10) 0.0252(9) -0.0013(7) 0.0057(7) 0.0031(7)
C20 0.0244(8) 0.0239(9) 0.0228(8) -0.0049(7) 0.0068(7) -0.0025(6)
C21 0.0394(10) 0.0303(10) 0.0225(9) -0.0058(8) 0.0113(8) -0.0043(7)

loop_
_atom_type_symbol
_atom_type_description
_atom_type_scat_dispersion_real
_atom_type_scat_dispersion_imag
_atom_type_scat_source
C C 0.0033 0.0016 'International Tables Vol C Tables 4.2.6.8 and 6.1.1.4'
H H 0.0000 0.0000 'International Tables Vol C Tables 4.2.6.8 and 6.1.1.4'
N N 0.0061 0.0033 'International Tables Vol C Tables 4.2.6.8 and 6.1.1.4'
O O 0.0106 0.0060 'International Tables Vol C Tables 4.2.6.8 and 6.1.1.4'
Ag Ag -0.8971 1.1015 'International Tables Vol C Tables 4.2.6.8 and 6.1.1.4'

loop_
_geom_angle_atom_site_label_1
_geom_angle_atom_site_label_2
_geom_angle_atom_site_label_3
_geom_angle_site_symmetry_1
_geom_angle_site_symmetry_3
_geom_angle
N2 Ag1 N1 1_554 . 121.18(7)
N2 Ag1 O3 1_554 2_545 137.73(6)
N1 Ag1 O3 . 2_545 98.97(5)
N2 Ag1 O1 1_554 . 88.95(7)
N1 Ag1 O1 . . 105.63(6)
O3 Ag1 O1 2_545 . 92.67(5)
C1 N1 C5 . . 117.42(17)
C1 N1 Ag1 . . 120.41(13)
C5 N1 Ag1 . . 122.01(13)
C10 N2 C11 . . 115.7(2)
C10 N2 Ag1 . 1_556 123.61(15)
C11 N2 Ag1 . 1_556 120.05(16)
C19 O1 Ag1 . . 155.62(16)
C19 O2 H2 . . 109.5
C20 O3 Ag1 . 2 102.54(11)
C21 O5 H5 . . 109.5
N1 C1 C2 . . 123.13(18)
N1 C1 H1 . . 118.4
C2 C1 H1 . . 118.4
C3 C2 C1 . . 119.1(2)
C3 C2 H2A . . 120.5
C1 C2 H2A . . 120.5
C2 C3 C4 . . 119.36(19)
C2 C3 H3 . . 120.3
C4 C3 H3 . . 120.3
C3 C4 C5 . . 117.38(18)
C3 C4 C6 . . 123.74(19)
C5 C4 C6 . . 118.81(18)
N1 C5 C4 . . 123.60(19)
N1 C5 H5A . . 118.2
C4 C5 H5A . . 118.2
C7 C6 C4 . . 125.2(2)
C7 C6 H6 . . 117.4
C4 C6 H6 . . 117.4
C6 C7 C8 . . 125.6(2)
C6 C7 H7 . . 117.2
C8 C7 H7 . . 117.2
C12 C8 C9 . . 115.4(2)
C12 C8 C7 . . 123.6(2)
C9 C8 C7 . . 120.9(2)
C8 C9 C10 . . 120.7(2)
C8 C9 H9 . . 119.7
C10 C9 H9 . . 119.7
N2 C10 C9 . . 123.5(2)
N2 C10 H10 . . 118.3
C9 C10 H10 . . 118.3
N2 C11 C12 . . 124.0(2)
N2 C11 H11 . . 118.0
C12 C11 H11 . . 118.0
C8 C12 C11 . . 120.6(2)
C8 C12 H12 . . 119.7
C11 C12 H12 . . 119.7
C14 C13 C18 . . 120.14(17)
C14 C13 C19 . . 121.81(16)
C18 C13 C19 . . 118.05(17)
C13 C14 C15 . . 120.43(16)
C13 C14 H14 . . 119.8
C15 C14 H14 . . 119.8
C16 C15 C14 . . 118.97(16)
C16 C15 C20 . . 120.68(16)
C14 C15 C20 . . 120.29(15)
C17 C16 C15 . . 120.67(16)
C17 C16 H16 . . 119.7
C15 C16 H16 . . 119.7
C18 C17 C16 . . 120.04(16)
C18 C17 C21 . . 121.81(17)
C16 C17 C21 . . 118.15(17)
C17 C18 C13 . . 119.75(17)
C17 C18 H18 . . 120.1
C13 C18 H18 . . 120.1
O1 C19 O2 . . 123.58(18)
O1 C19 C13 . . 122.98(18)
O2 C19 C13 . . 113.43(16)
O4 C20 O3 . . 122.81(17)
O4 C20 C15 . . 119.47(16)
O3 C20 C15 . . 117.67(15)
O6 C21 O5 . . 123.95(18)
O6 C21 C17 . . 123.25(19)
O5 C21 C17 . . 112.79(17)

loop_
_geom_bond_atom_site_label_1
_geom_bond_atom_site_label_2
_geom_bond_site_symmetry_2
_geom_bond_distance
Ag1 N2 1_554 2.2649(18)
Ag1 N1 . 2.2848(18)
Ag1 O3 2_545 2.4522(14)
Ag1 O1 . 2.6729(16)
N1 C1 . 1.339(3)
N1 C5 . 1.341(2)
N2 C10 . 1.323(3)
N2 C11 . 1.325(3)
N2 Ag1 1_556 2.2650(18)
O1 C19 . 1.205(3)
O2 C19 . 1.318(2)
O2 H2 . 0.8300
O3 C20 . 1.268(2)
O3 Ag1 2 2.4522(14)
O4 C20 . 1.243(2)
O5 C21 . 1.321(3)
O5 H5 . 0.8300
O6 C21 . 1.204(3)
C1 C2 . 1.381(3)
C1 H1 . 0.9400
C2 C3 . 1.378(3)
C2 H2A . 0.9400
C3 C4 . 1.393(3)
C3 H3 . 0.9400
C4 C5 . 1.399(3)
C4 C6 . 1.466(3)
C5 H5A . 0.9400
C6 C7 . 1.324(3)
C6 H6 . 0.9400
C7 C8 . 1.468(3)
C7 H7 . 0.9400
C8 C12 . 1.370(3)
C8 C9 . 1.376(3)
C9 C10 . 1.378(3)
C9 H9 . 0.9400
C10 H10 . 0.9400
C11 C12 . 1.372(4)
C11 H11 . 0.9400
C12 H12 . 0.9400
C13 C14 . 1.390(3)
C13 C18 . 1.394(2)
C13 C19 . 1.492(3)
C14 C15 . 1.397(2)
C14 H14 . 0.9400
C15 C16 . 1.393(2)
C15 C20 . 1.510(2)
C16 C17 . 1.393(3)
C16 H16 . 0.9400
C17 C18 . 1.387(3)
C17 C21 . 1.495(2)
C18 H18 . 0.9400

loop_
_geom_hbond_atom_site_label_D
_geom_hbond_atom_site_label_H
_geom_hbond_atom_site_label_A
_geom_hbond_site_symmetry_A
_geom_hbond_distance_DH
_geom_hbond_distance_HA
_geom_hbond_distance_DA
_geom_hbond_angle_DHA
O2 H2 O3 4_676 0.83 1.78 2.587(2) 164.7
O5 H5 O4 4_675 0.83 1.82 2.588(2) 152.1

_cod_database_fobs_code 2020930
